data_4322658
loop_
_publ_author_name
'Kazumori Kawamura'
'Maoyu Shang'
'Olaf Wiest'
'Thomas P. Fehlner'

_publ_section_title
;
 Synthesis and Structure of
 {\h5-C5H5Cr}2{\m-\h6:\h6-(\m-1,2-C3H6-1,2-C2B4H4)}. An Unusual
 24-Electron Triple-Decker Sandwich Complex Containing a Metal-Stabilized,
 Planar Tetraborabenzene
;
_journal_name_full 'Inorganic Chemistry'
_journal_page_first 608
_journal_page_last 609
_journal_paper_doi 10.1021/ic9712784
_journal_volume 37
_journal_year 1998
_chemical_formula_sum 'C15 H20 B4 Cr2'
_chemical_formula_weight 347.55
_chemical_name_systematic
; 
 {eta5-C5H5Cr}2{mu-eta6:eta6-(mu-1,2-C3H6-1,2-C2B4H4)} 
;
_space_group_IT_number 14
_symmetry_cell_setting monoclinic
_symmetry_space_group_name_Hall '-P 2ybc'
_symmetry_space_group_name_H-M 'P 1 21/c 1'
_atom_sites_solution_hydrogens difmap
_atom_sites_solution_primary direct
_atom_sites_solution_secondary difmap
_audit_creation_method SHELXL
_cell_angle_alpha 90.00
_cell_angle_beta 109.46(2)
_cell_angle_gamma 90.00
_cell_formula_units_Z 4
_cell_length_a 11.820(3)
_cell_length_b 9.836(2)
_cell_length_c 14.471(4)
_cell_measurement_reflns_used 25
_cell_measurement_temperature 293(2)
_cell_measurement_theta_max 15
_cell_measurement_theta_min 13
_cell_volume 1586.3(7)
_computing_cell_refinement 'CAD4 (Enraf-Nonius, 1977)'
_computing_data_collection 'CAD4 (Enraf-Nonius, 1977)'
_computing_data_reduction 'SDP_Package (Enraf-Nonius, 1985)'
_computing_molecular_graphics 'ORTEP-III (Burnett & Jognson, 1996)'
_computing_publication_material 'SHELXTL-V5 (Siemens, 1994)'
_computing_structure_refinement 'SHELXL-93 (Sheldrick, 1993)'
_computing_structure_solution 'SHELXS-86 (Sheldrick, 1990)'
_diffrn_ambient_temperature 293(2)
_diffrn_measurement_device 'Enraf-Nonius CAD4'
_diffrn_measurement_method \q/2\q
_diffrn_radiation_monochromator graphite
_diffrn_radiation_source 'fine-focus sealed tube'
_diffrn_radiation_type MoK\a
_diffrn_radiation_wavelength 0.71073
_diffrn_reflns_av_R_equivalents 0.0185
_diffrn_reflns_av_sigmaI/netI 0.0480
_diffrn_reflns_limit_h_max 14
_diffrn_reflns_limit_h_min 0
_diffrn_reflns_limit_k_max 0
_diffrn_reflns_limit_k_min -11
_diffrn_reflns_limit_l_max 16
_diffrn_reflns_limit_l_min -17
_diffrn_reflns_number 2929
_diffrn_reflns_theta_max 24.97
_diffrn_reflns_theta_min 2.55
_diffrn_standards_decay_% 0
_diffrn_standards_interval_count 200
_diffrn_standards_interval_time 120
_diffrn_standards_number 3
_exptl_absorpt_coefficient_mu 1.354
_exptl_absorpt_correction_T_max 0.9990
_exptl_absorpt_correction_T_min 0.8414
_exptl_absorpt_correction_type empirical
_exptl_crystal_colour brown
_exptl_crystal_density_diffrn 1.455
_exptl_crystal_density_meas ?
_exptl_crystal_description needle-like
_exptl_crystal_F_000 712
_exptl_crystal_size_max 0.30
_exptl_crystal_size_mid 0.08
_exptl_crystal_size_min 0.08
_refine_diff_density_max 0.415
_refine_diff_density_min -0.345
_refine_diff_density_rms 0.074
_refine_ls_extinction_method none
_refine_ls_goodness_of_fit_all 1.121
_refine_ls_goodness_of_fit_obs 1.105
_refine_ls_hydrogen_treatment mixed
_refine_ls_matrix_type full
_refine_ls_number_parameters 232
_refine_ls_number_reflns 2785
_refine_ls_number_restraints 10
_refine_ls_restrained_S_all 1.121
_refine_ls_restrained_S_obs 1.102
_refine_ls_R_factor_all 0.0779
_refine_ls_R_factor_obs 0.0464
_refine_ls_shift/esd_max -0.003
_refine_ls_shift/esd_mean 0.000
_refine_ls_structure_factor_coef Fsqd
_refine_ls_weighting_details 'w=1/[\s^2^(Fo^2^)+(0.0411P)^2^+1.4279P] where P=(Fo^2^+2Fc^2^)/3'
_refine_ls_weighting_scheme calc
_refine_ls_wR_factor_all 0.1220
_refine_ls_wR_factor_obs 0.0984
_reflns_number_observed 1939
_reflns_number_total 2786
_reflns_observed_criterion >2sigma(I)
_cod_data_source_file ic9712784.cif
_cod_data_source_block f9712
_cod_depositor_comments
;
The following automatic conversions were performed:

'_exptl_crystal_density_meas' value 'not measured' was changed to '?'
- the value is perceived as not measured.

Automatic conversion script
Id: cif_fix_values 3008 2015-01-20 13:52:24Z robertas 

The following automatic conversions were performed:

'_refine_ls_weighting_scheme' value 'calc
w=1/[\s^2^(Fo^2^)+(0.0411P)^2^+1.4279P] where P=(Fo^2^+2Fc^2^)/3' was
changed to 'calc'. New tag '_refine_ls_weighting_details' was
created. The value of the new tag was set to
'w=1/[\s^2^(Fo^2^)+(0.0411P)^2^+1.4279P] where P=(Fo^2^+2Fc^2^)/3'.

Automatic conversion script
Id: cif_fix_values 3143 2015-03-26 13:38:13Z robertas 
;
_cod_original_cell_volume 1586.4(7)
_cod_database_code 4322658

loop_
_symmetry_equiv_pos_as_xyz
'x, y, z'
'-x, y+1/2, -z+1/2'
'-x, -y, -z'
'x, -y-1/2, z-1/2'

loop_
_atom_site_aniso_label
_atom_site_aniso_U_11
_atom_site_aniso_U_22
_atom_site_aniso_U_33
_atom_site_aniso_U_23
_atom_site_aniso_U_13
_atom_site_aniso_U_12
Cr1 0.0430(4) 0.0360(4) 0.0304(4) -0.0015(3) 0.0158(3) -0.0021(3)
Cr2 0.0426(4) 0.0336(4) 0.0344(4) -0.0015(3) 0.0141(3) 0.0011(3)
C1 0.053(3) 0.033(2) 0.041(2) 0.002(2) 0.023(2) -0.003(2)
B1 0.039(3) 0.033(3) 0.041(3) 0.001(2) 0.016(2) 0.003(2)
B2 0.052(3) 0.036(3) 0.035(3) 0.004(2) 0.016(2) 0.003(2)
B3 0.047(3) 0.044(3) 0.037(3) -0.005(2) 0.017(2) -0.005(3)
B4 0.040(3) 0.049(3) 0.044(3) -0.006(3) 0.010(2) -0.001(3)
C2 0.057(3) 0.043(3) 0.033(2) 0.004(2) 0.010(2) 0.002(2)
C3 0.083(5) 0.073(5) 0.045(3) 0.018(3) 0.009(3) 0.011(4)
C4 0.112(6) 0.129(8) 0.082(5) 0.067(5) 0.057(5) 0.030(6)
C5 0.079(4) 0.056(4) 0.055(3) 0.008(3) 0.038(3) -0.006(3)
C6 0.069(4) 0.045(3) 0.082(4) -0.018(3) 0.029(3) 0.007(3)
C7 0.099(5) 0.053(3) 0.055(3) -0.019(3) 0.048(3) -0.018(3)
C8 0.075(4) 0.061(4) 0.066(4) -0.024(3) -0.006(3) -0.008(3)
C9 0.086(5) 0.052(4) 0.120(6) -0.033(4) 0.069(4) -0.031(3)
C10 0.136(6) 0.032(3) 0.054(3) -0.003(3) 0.040(4) -0.007(4)
C11 0.057(3) 0.041(3) 0.073(4) -0.014(3) 0.011(3) 0.012(3)
C12 0.124(6) 0.030(3) 0.082(4) -0.009(3) 0.060(4) -0.015(3)
C13 0.055(3) 0.058(4) 0.111(5) -0.037(4) 0.029(4) -0.010(3)
C14 0.081(4) 0.050(3) 0.055(3) -0.024(3) 0.004(3) 0.004(3)
C15 0.076(4) 0.052(3) 0.055(3) -0.018(3) 0.034(3) -0.005(3)

loop_
_atom_site_label
_atom_site_type_symbol
_atom_site_fract_x
_atom_site_fract_y
_atom_site_fract_z
_atom_site_U_iso_or_equiv
_atom_site_thermal_displace_type
_atom_site_occupancy
_atom_site_calc_flag
_atom_site_refinement_flags
_atom_site_disorder_group
Cr1 Cr 0.26792(6) 0.72354(7) 0.79556(5) 0.0356(2) Uani 1 d . .
Cr2 Cr 0.22459(6) 0.48575(7) 0.70245(5) 0.0366(2) Uani 1 d . .
C1 C 0.1664(4) 0.5602(4) 0.8139(3) 0.0403(10) Uani 1 d . .
B1 B 0.0991(5) 0.6338(5) 0.7153(4) 0.0373(11) Uani 1 d D .
H1 H 0.0019(26) 0.6533(36) 0.6903(24) 0.024(10) Uiso 1 d D .
B2 B 0.1841(5) 0.6817(5) 0.6453(4) 0.0404(12) Uani 1 d D .
H2 H 0.1458(36) 0.7400(41) 0.5749(25) 0.045(12) Uiso 1 d D .
B3 B 0.3364(5) 0.6461(6) 0.6907(4) 0.0415(12) Uani 1 d D .
H3 H 0.3955(36) 0.6773(47) 0.6467(30) 0.059(14) Uiso 1 d D .
B4 B 0.3884(5) 0.5626(6) 0.8001(4) 0.0453(13) Uani 1 d D .
H4 H 0.4839(30) 0.5361(46) 0.8381(30) 0.055(13) Uiso 1 d D .
C2 C 0.2947(4) 0.5284(5) 0.8506(3) 0.0455(11) Uani 1 d . .
C3 C 0.3200(7) 0.4527(8) 0.9482(4) 0.070(2) Uani 1 d D .
H31 H 0.3284(51) 0.3637(37) 0.9381(41) 0.073(20) Uiso 1 d D .
H32 H 0.3948(35) 0.4694(59) 0.9910(36) 0.077(19) Uiso 1 d D .
C4 C 0.2119(8) 0.4710(11) 0.9749(6) 0.101(3) Uani 1 d D .
H41 H 0.1984(49) 0.4024(46) 1.0115(37) 0.077(18) Uiso 1 d D .
H42 H 0.2361(109) 0.5565(63) 1.0002(81) 0.244(69) Uiso 1 d D .
C5 C 0.1094(6) 0.5070(7) 0.8875(4) 0.0594(15) Uani 1 d D .
H51 H 0.0623(40) 0.5755(43) 0.8973(35) 0.060(16) Uiso 1 d D .
H52 H 0.0702(51) 0.4272(45) 0.8652(43) 0.096(23) Uiso 1 d D .
C6 C 0.1985(5) 0.9198(5) 0.8218(4) 0.064(2) Uani 1 d . .
H6 H 0.1167(5) 0.9379(5) 0.8021(4) 0.077 Uiso 1 calc R .
C7 C 0.2658(6) 0.8682(6) 0.9101(4) 0.063(2) Uani 1 d . .
H7 H 0.2380(6) 0.8448(6) 0.9610(4) 0.076 Uiso 1 calc R .
C8 C 0.3820(6) 0.8566(6) 0.9111(5) 0.075(2) Uani 1 d . .
H8 H 0.4468(6) 0.8240(6) 0.9626(5) 0.090 Uiso 1 calc R .
C9 C 0.3852(6) 0.9025(6) 0.8209(6) 0.077(2) Uani 1 d . .
H9 H 0.4528(6) 0.9063(6) 0.8017(6) 0.092 Uiso 1 calc R .
C10 C 0.2721(7) 0.9409(5) 0.7657(4) 0.072(2) Uani 1 d . .
H10 H 0.2485(7) 0.9751(5) 0.7022(4) 0.087 Uiso 1 calc R .
C11 C 0.2989(5) 0.2911(5) 0.6772(4) 0.0596(15) Uani 1 d . .
H11 H 0.3753(5) 0.2624(5) 0.7149(4) 0.072 Uiso 1 calc R .
C12 C 0.1908(7) 0.2684(5) 0.6966(5) 0.072(2) Uani 1 d . .
H12 H 0.1830(7) 0.2215(5) 0.7500(5) 0.087 Uiso 1 calc R .
C13 C 0.0993(5) 0.3279(6) 0.6225(5) 0.074(2) Uani 1 d . .
H13 H 0.0188(5) 0.3283(6) 0.6174(5) 0.089 Uiso 1 calc R .
C14 C 0.1463(6) 0.3866(6) 0.5577(4) 0.067(2) Uani 1 d . .
H14 H 0.1032(6) 0.4332(6) 0.5009(4) 0.080 Uiso 1 calc R .
C15 C 0.2678(5) 0.3648(5) 0.5906(4) 0.0580(14) Uani 1 d . .
H15 H 0.3209(5) 0.3947(5) 0.5598(4) 0.070 Uiso 1 calc R .

loop_
_atom_type_symbol
_atom_type_description
_atom_type_scat_dispersion_real
_atom_type_scat_dispersion_imag
_atom_type_scat_source
C C 0.0033 0.0016 'International Tables Vol C Tables 4.2.6.8 and 6.1.1.4'
H H 0.0000 0.0000 'International Tables Vol C Tables 4.2.6.8 and 6.1.1.4'
B B 0.0013 0.0007 'International Tables Vol C Tables 4.2.6.8 and 6.1.1.4'
Cr Cr 0.3209 0.6236 'International Tables Vol C Tables 4.2.6.8 and 6.1.1.4'

loop_
_geom_angle_atom_site_label_1
_geom_angle_atom_site_label_2
_geom_angle_atom_site_label_3
_geom_angle
_geom_angle_site_symmetry_1
_geom_angle_site_symmetry_3
_geom_angle_publ_flag
C2 Cr1 C1 41.4(2) . . ?
C2 Cr1 B3 83.9(2) . . ?
C1 Cr1 B3 101.0(2) . . ?
C2 Cr1 B2 100.1(2) . . ?
C1 Cr1 B2 83.5(2) . . ?
B3 Cr1 B2 48.8(2) . . ?
C2 Cr1 B4 43.6(2) . . ?
C1 Cr1 B4 80.1(2) . . ?
B3 Cr1 B4 47.9(2) . . ?
B2 Cr1 B4 88.1(2) . . ?
C2 Cr1 B1 79.7(2) . . ?
C1 Cr1 B1 43.5(2) . . ?
B3 Cr1 B1 88.4(2) . . ?
B2 Cr1 B1 47.6(2) . . ?
B4 Cr1 B1 101.8(2) . . ?
C2 Cr1 C6 140.9(2) . . ?
C1 Cr1 C6 113.4(2) . . ?
B3 Cr1 C6 135.2(2) . . ?
B2 Cr1 C6 106.1(2) . . ?
B4 Cr1 C6 161.0(2) . . ?
B1 Cr1 C6 97.1(2) . . ?
C2 Cr1 C10 167.6(2) . . ?
C1 Cr1 C10 146.6(2) . . ?
B3 Cr1 C10 100.0(2) . . ?
B2 Cr1 C10 91.2(2) . . ?
B4 Cr1 C10 132.8(3) . . ?
B1 Cr1 C10 112.0(2) . . ?
C6 Cr1 C10 37.1(2) . . ?
C2 Cr1 C7 110.6(2) . . ?
C1 Cr1 C7 104.7(2) . . ?
B3 Cr1 C7 153.1(2) . . ?
B2 Cr1 C7 141.9(2) . . ?
B4 Cr1 C7 129.8(2) . . ?
B1 Cr1 C7 115.8(2) . . ?
C6 Cr1 C7 36.2(2) . . ?
C10 Cr1 C7 61.4(2) . . ?
C2 Cr1 C9 132.5(3) . . ?
C1 Cr1 C9 163.7(2) . . ?
B3 Cr1 C9 92.2(2) . . ?
B2 Cr1 C9 112.5(2) . . ?
B4 Cr1 C9 102.4(2) . . ?
B1 Cr1 C9 147.7(3) . . ?
C6 Cr1 C9 60.9(2) . . ?
C10 Cr1 C9 36.2(2) . . ?
C7 Cr1 C9 61.2(2) . . ?
C2 Cr1 C8 106.5(2) . . ?
C1 Cr1 C8 126.8(2) . . ?
B3 Cr1 C8 118.8(2) . . ?
B2 Cr1 C8 149.3(2) . . ?
B4 Cr1 C8 100.7(2) . . ?
B1 Cr1 C8 152.3(2) . . ?
C6 Cr1 C8 60.7(2) . . ?
C10 Cr1 C8 61.2(2) . . ?
C7 Cr1 C8 36.5(2) . . ?
C9 Cr1 C8 37.0(2) . . ?
C2 Cr1 Cr2 49.94(13) . . ?
C1 Cr1 Cr2 50.38(12) . . ?
B3 Cr1 Cr2 50.7(2) . . ?
B2 Cr1 Cr2 50.32(15) . . ?
B4 Cr1 Cr2 51.13(15) . . ?
B1 Cr1 Cr2 51.30(13) . . ?
C6 Cr1 Cr2 147.8(2) . . ?
C10 Cr1 Cr2 140.6(2) . . ?
C7 Cr1 Cr2 154.77(15) . . ?
C9 Cr1 Cr2 142.5(2) . . ?
C8 Cr1 Cr2 151.0(2) . . ?
C2 Cr2 C1 41.3(2) . . ?
C2 Cr2 B2 100.6(2) . . ?
C1 Cr2 B2 83.7(2) . . ?
C2 Cr2 B3 83.4(2) . . ?
C1 Cr2 B3 100.2(2) . . ?
B2 Cr2 B3 48.9(2) . . ?
C2 Cr2 B4 43.5(2) . . ?
C1 Cr2 B4 79.8(2) . . ?
B2 Cr2 B4 88.4(2) . . ?
B3 Cr2 B4 47.7(2) . . ?
C2 Cr2 B1 79.7(2) . . ?
C1 Cr2 B1 43.5(2) . . ?
B2 Cr2 B1 47.9(2) . . ?
B3 Cr2 B1 88.2(2) . . ?
B4 Cr2 B1 101.9(2) . . ?
C2 Cr2 C12 104.2(2) . . ?
C1 Cr2 C12 105.8(2) . . ?
B2 Cr2 C12 151.4(3) . . ?
B3 Cr2 C12 148.1(2) . . ?
B4 Cr2 C12 119.5(3) . . ?
B1 Cr2 C12 123.5(2) . . ?
C2 Cr2 C11 107.8(2) . . ?
C1 Cr2 C11 133.7(2) . . ?
B2 Cr2 C11 142.5(2) . . ?
B3 Cr2 C11 110.2(2) . . ?
B4 Cr2 C11 95.5(2) . . ?
B1 Cr2 C11 160.5(2) . . ?
C12 Cr2 C11 37.8(2) . . ?
C2 Cr2 C13 131.2(2) . . ?
C1 Cr2 C13 108.5(2) . . ?
B2 Cr2 C13 114.8(2) . . ?
B3 Cr2 C13 145.3(2) . . ?
B4 Cr2 C13 155.7(2) . . ?
B1 Cr2 C13 99.4(2) . . ?
C12 Cr2 C13 36.7(2) . . ?
C11 Cr2 C13 61.9(2) . . ?
C2 Cr2 C15 139.5(2) . . ?
C1 Cr2 C15 167.2(2) . . ?
B2 Cr2 C15 106.6(2) . . ?
B3 Cr2 C15 92.3(2) . . ?
B4 Cr2 C15 107.4(2) . . ?
B1 Cr2 C15 140.6(2) . . ?
C12 Cr2 C15 61.6(2) . . ?
C11 Cr2 C15 36.8(2) . . ?
C13 Cr2 C15 60.7(2) . . ?
C2 Cr2 C14 165.2(2) . . ?
C1 Cr2 C14 138.1(2) . . ?
B2 Cr2 C14 93.6(2) . . ?
B3 Cr2 C14 109.3(2) . . ?
B4 Cr2 C14 142.1(2) . . ?
B1 Cr2 C14 107.4(2) . . ?
C12 Cr2 C14 61.1(2) . . ?
C11 Cr2 C14 61.4(2) . . ?
C13 Cr2 C14 36.1(2) . . ?
C15 Cr2 C14 36.2(2) . . ?
C2 Cr2 Cr1 49.76(13) . . ?
C1 Cr2 Cr1 50.03(12) . . ?
B2 Cr2 Cr1 50.94(15) . . ?
B3 Cr2 Cr1 50.29(14) . . ?
B4 Cr2 Cr1 51.0(2) . . ?
B1 Cr2 Cr1 51.50(14) . . ?
C12 Cr2 Cr1 152.4(2) . . ?
C11 Cr2 Cr1 146.44(15) . . ?
C13 Cr2 Cr1 150.7(2) . . ?
C15 Cr2 Cr1 142.58(15) . . ?
C14 Cr2 Cr1 144.6(2) . . ?
C2 C1 C5 108.5(4) . . ?
C2 C1 B1 125.6(4) . . ?
C5 C1 B1 125.9(4) . . ?
C2 C1 Cr1 68.8(3) . . ?
C5 C1 Cr1 139.6(4) . . ?
B1 C1 Cr1 70.4(3) . . ?
C2 C1 Cr2 68.7(2) . . ?
C5 C1 Cr2 138.9(4) . . ?
B1 C1 Cr2 69.8(2) . . ?
Cr1 C1 Cr2 79.6(2) . . ?
C1 B1 B2 116.6(4) . . ?
C1 B1 Cr2 66.7(2) . . ?
B2 B1 Cr2 64.8(2) . . ?
C1 B1 Cr1 66.1(2) . . ?
B2 B1 Cr1 65.3(2) . . ?
Cr2 B1 Cr1 77.2(2) . . ?
C1 B1 H1 122.7(18) . . ?
B2 B1 H1 120.7(18) . . ?
Cr2 B1 H1 140.5(19) . . ?
Cr1 B1 H1 142.3(19) . . ?
B1 B2 B3 117.4(4) . . ?
B1 B2 Cr2 67.3(2) . . ?
B3 B2 Cr2 65.9(3) . . ?
B1 B2 Cr1 67.1(2) . . ?
B3 B2 Cr1 64.9(2) . . ?
Cr2 B2 Cr1 78.7(2) . . ?
B1 B2 H2 122.6(22) . . ?
B3 B2 H2 120.0(22) . . ?
Cr2 B2 H2 143.0(22) . . ?
Cr1 B2 H2 138.1(22) . . ?
B4 B3 B2 117.2(4) . . ?
B4 B3 Cr1 66.9(3) . . ?
B2 B3 Cr1 66.2(2) . . ?
B4 B3 Cr2 66.8(3) . . ?
B2 B3 Cr2 65.2(3) . . ?
Cr1 B3 Cr2 79.0(2) . . ?
B4 B3 H3 123.5(24) . . ?
B2 B3 H3 119.3(23) . . ?
Cr1 B3 H3 140.4(25) . . ?
Cr2 B3 H3 140.4(24) . . ?
C2 B4 B3 116.6(4) . . ?
C2 B4 Cr1 66.4(3) . . ?
B3 B4 Cr1 65.2(3) . . ?
C2 B4 Cr2 66.4(3) . . ?
B3 B4 Cr2 65.6(3) . . ?
Cr1 B4 Cr2 77.9(2) . . ?
C2 B4 H4 118.9(24) . . ?
B3 B4 H4 124.5(24) . . ?
Cr1 B4 H4 139.0(24) . . ?
Cr2 B4 H4 143.0(25) . . ?
C1 C2 C3 107.3(4) . . ?
C1 C2 B4 126.7(4) . . ?
C3 C2 B4 125.9(5) . . ?
C1 C2 Cr1 69.7(3) . . ?
C3 C2 Cr1 139.8(4) . . ?
B4 C2 Cr1 70.0(3) . . ?
C1 C2 Cr2 70.0(2) . . ?
C3 C2 Cr2 138.0(4) . . ?
B4 C2 Cr2 70.0(3) . . ?
Cr1 C2 Cr2 80.3(2) . . ?
C4 C3 C2 105.3(5) . . ?
C4 C3 H31 108.4(40) . . ?
C2 C3 H31 108.7(38) . . ?
C4 C3 H32 122.3(38) . . ?
C2 C3 H32 112.7(38) . . ?
H31 C3 H32 98.7(52) . . ?
C3 C4 C5 110.0(6) . . ?
C3 C4 H41 113.8(38) . . ?
C5 C4 H41 115.3(39) . . ?
C3 C4 H42 92.0(81) . . ?
C5 C4 H42 100.3(77) . . ?
H41 C4 H42 122.6(82) . . ?
C4 C5 C1 104.6(5) . . ?
C4 C5 H51 114.4(32) . . ?
C1 C5 H51 106.7(32) . . ?
C4 C5 H52 105.7(39) . . ?
C1 C5 H52 109.7(41) . . ?
H51 C5 H52 115.2(53) . . ?
C7 C6 C10 108.7(6) . . ?
C7 C6 Cr1 72.3(3) . . ?
C10 C6 Cr1 71.7(3) . . ?
C7 C6 H6 125.6(4) . . ?
C10 C6 H6 125.6(4) . . ?
Cr1 C6 H6 122.0(2) . . ?
C6 C7 C8 108.1(5) . . ?
C6 C7 Cr1 71.4(3) . . ?
C8 C7 Cr1 72.0(3) . . ?
C6 C7 H7 126.0(4) . . ?
C8 C7 H7 126.0(4) . . ?
Cr1 C7 H7 122.32(14) . . ?
C7 C8 C9 107.6(6) . . ?
C7 C8 Cr1 71.5(3) . . ?
C9 C8 Cr1 71.4(3) . . ?
C7 C8 H8 126.2(4) . . ?
C9 C8 H8 126.2(4) . . ?
Cr1 C8 H8 122.5(2) . . ?
C10 C9 C8 108.1(5) . . ?
C10 C9 Cr1 71.5(3) . . ?
C8 C9 Cr1 71.6(3) . . ?
C10 C9 H9 125.9(4) . . ?
C8 C9 H9 125.9(4) . . ?
Cr1 C9 H9 122.7(2) . . ?
C9 C10 C6 107.4(5) . . ?
C9 C10 Cr1 72.3(3) . . ?
C6 C10 Cr1 71.2(3) . . ?
C9 C10 H10 126.3(4) . . ?
C6 C10 H10 126.3(4) . . ?
Cr1 C10 H10 121.97(15) . . ?
C15 C11 C12 106.1(5) . . ?
C15 C11 Cr2 72.1(3) . . ?
C12 C11 Cr2 70.5(3) . . ?
C15 C11 H11 127.0(3) . . ?
C12 C11 H11 127.0(4) . . ?
Cr2 C11 H11 122.23(14) . . ?
C13 C12 C11 107.8(5) . . ?
C13 C12 Cr2 72.4(3) . . ?
C11 C12 Cr2 71.7(3) . . ?
C13 C12 H12 126.1(4) . . ?
C11 C12 H12 126.1(4) . . ?
Cr2 C12 H12 121.6(2) . . ?
C14 C13 C12 108.8(6) . . ?
C14 C13 Cr2 72.9(3) . . ?
C12 C13 Cr2 70.9(3) . . ?
C14 C13 H13 125.6(4) . . ?
C12 C13 H13 125.6(4) . . ?
Cr2 C13 H13 122.2(2) . . ?
C13 C14 C15 108.2(6) . . ?
C13 C14 Cr2 70.9(3) . . ?
C15 C14 Cr2 71.4(3) . . ?
C13 C14 H14 125.9(4) . . ?
C15 C14 H14 125.9(4) . . ?
Cr2 C14 H14 123.5(2) . . ?
C14 C15 C11 109.1(5) . . ?
C14 C15 Cr2 72.5(3) . . ?
C11 C15 Cr2 71.0(3) . . ?
C14 C15 H15 125.5(4) . . ?
C11 C15 H15 125.5(3) . . ?
Cr2 C15 H15 122.68(14) . . ?

loop_
_geom_bond_atom_site_label_1
_geom_bond_atom_site_label_2
_geom_bond_distance
_geom_bond_site_symmetry_2
_geom_bond_publ_flag
Cr1 C2 2.062(5) . ?
Cr1 C1 2.075(4) . ?
Cr1 B3 2.087(5) . ?
Cr1 B2 2.108(5) . ?
Cr1 B4 2.115(6) . ?
Cr1 B1 2.137(5) . ?
Cr1 C6 2.179(5) . ?
Cr1 C10 2.185(5) . ?
Cr1 C7 2.191(5) . ?
Cr1 C9 2.195(5) . ?
Cr1 C8 2.196(5) . ?
Cr1 Cr2 2.6626(11) . ?
Cr2 C2 2.067(5) . ?
Cr2 C1 2.085(4) . ?
Cr2 B2 2.089(5) . ?
Cr2 B3 2.100(6) . ?
Cr2 B4 2.120(5) . ?
Cr2 B1 2.131(5) . ?
Cr2 C12 2.172(5) . ?
Cr2 C11 2.188(5) . ?
Cr2 C13 2.190(6) . ?
Cr2 C15 2.201(5) . ?
Cr2 C14 2.215(5) . ?
C1 C2 1.464(6) . ?
C1 C5 1.530(7) . ?
C1 B1 1.561(6) . ?
B1 B2 1.713(7) . ?
B1 H1 1.10(3) . ?
B2 B3 1.734(8) . ?
B2 H2 1.12(3) . ?
B3 B4 1.706(8) . ?
B3 H3 1.13(3) . ?
B4 C2 1.553(7) . ?
B4 H4 1.11(3) . ?
C2 C3 1.535(7) . ?
C3 C4 1.464(10) . ?
C3 H31 0.90(3) . ?
C3 H32 0.91(3) . ?
C4 C5 1.474(10) . ?
C4 H41 0.90(3) . ?
C4 H42 0.92(4) . ?
C5 H51 0.91(3) . ?
C5 H52 0.91(3) . ?
C6 C7 1.359(8) . ?
C6 C10 1.388(8) . ?
C6 H6 0.93 . ?
C7 C8 1.374(8) . ?
C7 H7 0.93 . ?
C8 C9 1.393(8) . ?
C8 H8 0.93 . ?
C9 C10 1.362(9) . ?
C9 H9 0.93 . ?
C10 H10 0.93 . ?
C11 C15 1.387(7) . ?
C11 C12 1.414(8) . ?
C11 H11 0.93 . ?
C12 C13 1.375(9) . ?
C12 H12 0.93 . ?
C13 C14 1.367(9) . ?
C13 H13 0.93 . ?
C14 C15 1.371(8) . ?
C14 H14 0.93 . ?
C15 H15 0.93 . ?

loop_
_geom_torsion_atom_site_label_1
_geom_torsion_atom_site_label_2
_geom_torsion_atom_site_label_3
_geom_torsion_atom_site_label_4
_geom_torsion
_geom_torsion_site_symmetry_1
_geom_torsion_site_symmetry_2
_geom_torsion_site_symmetry_3
_geom_torsion_site_symmetry_4
_geom_torsion_publ_flag
C2 Cr1 Cr2 C2 0.000(2) . . . . ?
C1 Cr1 Cr2 C2 -54.9(2) . . . . ?
B3 Cr1 Cr2 C2 120.6(3) . . . . ?
B2 Cr1 Cr2 C2 -174.7(3) . . . . ?
B4 Cr1 Cr2 C2 57.5(3) . . . . ?
B1 Cr1 Cr2 C2 -111.9(3) . . . . ?
C6 Cr1 Cr2 C2 -124.5(4) . . . . ?
C10 Cr1 Cr2 C2 170.7(4) . . . . ?
C7 Cr1 Cr2 C2 -45.0(5) . . . . ?
C9 Cr1 Cr2 C2 110.7(4) . . . . ?
C8 Cr1 Cr2 C2 41.5(4) . . . . ?
C2 Cr1 Cr2 C1 54.9(2) . . . . ?
C1 Cr1 Cr2 C1 0.0 . . . . ?
B3 Cr1 Cr2 C1 175.4(3) . . . . ?
B2 Cr1 Cr2 C1 -119.8(3) . . . . ?
B4 Cr1 Cr2 C1 112.4(3) . . . . ?
B1 Cr1 Cr2 C1 -57.1(2) . . . . ?
C6 Cr1 Cr2 C1 -69.6(4) . . . . ?
C10 Cr1 Cr2 C1 -134.5(4) . . . . ?
C7 Cr1 Cr2 C1 9.9(5) . . . . ?
C9 Cr1 Cr2 C1 165.6(4) . . . . ?
C8 Cr1 Cr2 C1 96.3(4) . . . . ?
C2 Cr1 Cr2 B2 174.7(3) . . . . ?
C1 Cr1 Cr2 B2 119.8(3) . . . . ?
B3 Cr1 Cr2 B2 -64.8(3) . . . . ?
B2 Cr1 Cr2 B2 0.000(2) . . . . ?
B4 Cr1 Cr2 B2 -127.8(3) . . . . ?
B1 Cr1 Cr2 B2 62.7(3) . . . . ?
C6 Cr1 Cr2 B2 50.2(4) . . . . ?
C10 Cr1 Cr2 B2 -14.7(4) . . . . ?
C7 Cr1 Cr2 B2 129.7(5) . . . . ?
C9 Cr1 Cr2 B2 -74.6(4) . . . . ?
C8 Cr1 Cr2 B2 -143.9(4) . . . . ?
C2 Cr1 Cr2 B3 -120.6(3) . . . . ?
C1 Cr1 Cr2 B3 -175.4(3) . . . . ?
B3 Cr1 Cr2 B3 0.0 . . . . ?
B2 Cr1 Cr2 B3 64.8(3) . . . . ?
B4 Cr1 Cr2 B3 -63.0(3) . . . . ?
B1 Cr1 Cr2 B3 127.5(3) . . . . ?
C6 Cr1 Cr2 B3 114.9(4) . . . . ?
C10 Cr1 Cr2 B3 50.1(4) . . . . ?
C7 Cr1 Cr2 B3 -165.6(5) . . . . ?
C9 Cr1 Cr2 B3 -9.9(4) . . . . ?
C8 Cr1 Cr2 B3 -79.1(5) . . . . ?
C2 Cr1 Cr2 B4 -57.5(3) . . . . ?
C1 Cr1 Cr2 B4 -112.4(3) . . . . ?
B3 Cr1 Cr2 B4 63.0(3) . . . . ?
B2 Cr1 Cr2 B4 127.8(3) . . . . ?
B4 Cr1 Cr2 B4 0.000(1) . . . . ?
B1 Cr1 Cr2 B4 -169.5(3) . . . . ?
C6 Cr1 Cr2 B4 178.0(4) . . . . ?
C10 Cr1 Cr2 B4 113.1(4) . . . . ?
C7 Cr1 Cr2 B4 -102.5(5) . . . . ?
C9 Cr1 Cr2 B4 53.2(4) . . . . ?
C8 Cr1 Cr2 B4 -16.1(5) . . . . ?
C2 Cr1 Cr2 B1 111.9(2) . . . . ?
C1 Cr1 Cr2 B1 57.1(2) . . . . ?
B3 Cr1 Cr2 B1 -127.5(3) . . . . ?
B2 Cr1 Cr2 B1 -62.7(3) . . . . ?
B4 Cr1 Cr2 B1 169.5(3) . . . . ?
B1 Cr1 Cr2 B1 0.0 . . . . ?
C6 Cr1 Cr2 B1 -12.6(4) . . . . ?
C10 Cr1 Cr2 B1 -77.4(4) . . . . ?
C7 Cr1 Cr2 B1 66.9(5) . . . . ?
C9 Cr1 Cr2 B1 -137.4(4) . . . . ?
C8 Cr1 Cr2 B1 153.4(4) . . . . ?
C2 Cr1 Cr2 C12 21.9(5) . . . . ?
C1 Cr1 Cr2 C12 -33.0(5) . . . . ?
B3 Cr1 Cr2 C12 142.4(5) . . . . ?
B2 Cr1 Cr2 C12 -152.8(5) . . . . ?
B4 Cr1 Cr2 C12 79.4(5) . . . . ?
B1 Cr1 Cr2 C12 -90.1(5) . . . . ?
C6 Cr1 Cr2 C12 -102.6(5) . . . . ?
C10 Cr1 Cr2 C12 -167.5(5) . . . . ?
C7 Cr1 Cr2 C12 -23.1(6) . . . . ?
C9 Cr1 Cr2 C12 132.6(6) . . . . ?
C8 Cr1 Cr2 C12 63.3(6) . . . . ?
C2 Cr1 Cr2 C11 -56.6(3) . . . . ?
C1 Cr1 Cr2 C11 -111.5(3) . . . . ?
B3 Cr1 Cr2 C11 63.9(4) . . . . ?
B2 Cr1 Cr2 C11 128.7(4) . . . . ?
B4 Cr1 Cr2 C11 0.9(3) . . . . ?
B1 Cr1 Cr2 C11 -168.6(3) . . . . ?
C6 Cr1 Cr2 C11 178.9(4) . . . . ?
C10 Cr1 Cr2 C11 114.0(4) . . . . ?
C7 Cr1 Cr2 C11 -101.6(5) . . . . ?
C9 Cr1 Cr2 C11 54.1(5) . . . . ?
C8 Cr1 Cr2 C11 -15.2(5) . . . . ?
C2 Cr1 Cr2 C13 104.7(5) . . . . ?
C1 Cr1 Cr2 C13 49.8(5) . . . . ?
B3 Cr1 Cr2 C13 -134.7(5) . . . . ?
B2 Cr1 Cr2 C13 -70.0(5) . . . . ?
B4 Cr1 Cr2 C13 162.2(5) . . . . ?
B1 Cr1 Cr2 C13 -7.2(5) . . . . ?
C6 Cr1 Cr2 C13 -19.8(5) . . . . ?
C10 Cr1 Cr2 C13 -84.6(5) . . . . ?
C7 Cr1 Cr2 C13 59.7(6) . . . . ?
C9 Cr1 Cr2 C13 -144.6(6) . . . . ?
C8 Cr1 Cr2 C13 146.2(6) . . . . ?
C2 Cr1 Cr2 C15 -122.3(3) . . . . ?
C1 Cr1 Cr2 C15 -177.2(3) . . . . ?
B3 Cr1 Cr2 C15 -1.7(3) . . . . ?
B2 Cr1 Cr2 C15 63.0(3) . . . . ?
B4 Cr1 Cr2 C15 -64.8(3) . . . . ?
B1 Cr1 Cr2 C15 125.8(3) . . . . ?
C6 Cr1 Cr2 C15 113.2(4) . . . . ?
C10 Cr1 Cr2 C15 48.4(4) . . . . ?
C7 Cr1 Cr2 C15 -167.3(5) . . . . ?
C9 Cr1 Cr2 C15 -11.6(4) . . . . ?
C8 Cr1 Cr2 C15 -80.8(5) . . . . ?
C2 Cr1 Cr2 C14 174.7(4) . . . . ?
C1 Cr1 Cr2 C14 119.8(4) . . . . ?
B3 Cr1 Cr2 C14 -64.7(4) . . . . ?
B2 Cr1 Cr2 C14 0.0(4) . . . . ?
B4 Cr1 Cr2 C14 -127.7(4) . . . . ?
B1 Cr1 Cr2 C14 62.8(4) . . . . ?
C6 Cr1 Cr2 C14 50.2(4) . . . . ?
C10 Cr1 Cr2 C14 -14.6(5) . . . . ?
C7 Cr1 Cr2 C14 129.7(5) . . . . ?
C9 Cr1 Cr2 C14 -74.6(5) . . . . ?
C8 Cr1 Cr2 C14 -143.8(5) . . . . ?
C2 Cr1 C1 C2 0.0 . . . . ?
B3 Cr1 C1 C2 67.4(3) . . . . ?
B2 Cr1 C1 C2 113.3(3) . . . . ?
B4 Cr1 C1 C2 24.1(3) . . . . ?
B1 Cr1 C1 C2 143.2(4) . . . . ?
C6 Cr1 C1 C2 -141.9(3) . . . . ?
C10 Cr1 C1 C2 -164.4(3) . . . . ?
C7 Cr1 C1 C2 -104.6(3) . . . . ?
C9 Cr1 C1 C2 -76.2(9) . . . . ?
C8 Cr1 C1 C2 -72.0(3) . . . . ?
Cr2 Cr1 C1 C2 71.0(2) . . . . ?
C2 Cr1 C1 C5 94.1(6) . . . . ?
B3 Cr1 C1 C5 161.5(6) . . . . ?
B2 Cr1 C1 C5 -152.7(6) . . . . ?
B4 Cr1 C1 C5 118.2(6) . . . . ?
B1 Cr1 C1 C5 -122.8(7) . . . . ?
C6 Cr1 C1 C5 -47.9(6) . . . . ?
C10 Cr1 C1 C5 -70.4(7) . . . . ?
C7 Cr1 C1 C5 -10.6(6) . . . . ?
C9 Cr1 C1 C5 17.9(12) . . . . ?
C8 Cr1 C1 C5 22.1(7) . . . . ?
Cr2 Cr1 C1 C5 165.1(7) . . . . ?
C2 Cr1 C1 B1 -143.2(4) . . . . ?
B3 Cr1 C1 B1 -75.7(3) . . . . ?
B2 Cr1 C1 B1 -29.9(3) . . . . ?
B4 Cr1 C1 B1 -119.1(3) . . . . ?
B1 Cr1 C1 B1 0.0 . . . . ?
C6 Cr1 C1 B1 74.9(3) . . . . ?
C10 Cr1 C1 B1 52.4(4) . . . . ?
C7 Cr1 C1 B1 112.2(3) . . . . ?
C9 Cr1 C1 B1 140.6(8) . . . . ?
C8 Cr1 C1 B1 144.9(3) . . . . ?
Cr2 Cr1 C1 B1 -72.1(2) . . . . ?
C2 Cr1 C1 Cr2 -71.0(2) . . . . ?
B3 Cr1 C1 Cr2 -3.6(2) . . . . ?
B2 Cr1 C1 Cr2 42.2(2) . . . . ?
B4 Cr1 C1 Cr2 -46.9(2) . . . . ?
B1 Cr1 C1 Cr2 72.1(2) . . . . ?
C6 Cr1 C1 Cr2 147.0(2) . . . . ?
C10 Cr1 C1 Cr2 124.6(3) . . . . ?
C7 Cr1 C1 Cr2 -175.7(2) . . . . ?
C9 Cr1 C1 Cr2 -147.2(8) . . . . ?
C8 Cr1 C1 Cr2 -143.0(2) . . . . ?
Cr2 Cr1 C1 Cr2 0.0 . . . . ?
C2 Cr2 C1 C2 0.000(3) . . . . ?
B2 Cr2 C1 C2 -113.8(3) . . . . ?
B3 Cr2 C1 C2 -67.6(3) . . . . ?
B4 Cr2 C1 C2 -24.3(3) . . . . ?
B1 Cr2 C1 C2 -143.9(4) . . . . ?
C12 Cr2 C1 C2 93.7(3) . . . . ?
C11 Cr2 C1 C2 63.5(4) . . . . ?
C13 Cr2 C1 C2 132.1(3) . . . . ?
C15 Cr2 C1 C2 101.0(9) . . . . ?
C14 Cr2 C1 C2 157.7(3) . . . . ?
Cr1 Cr2 C1 C2 -71.2(2) . . . . ?
C2 Cr2 C1 C5 -94.1(6) . . . . ?
B2 Cr2 C1 C5 152.0(6) . . . . ?
B3 Cr2 C1 C5 -161.7(6) . . . . ?
B4 Cr2 C1 C5 -118.4(6) . . . . ?
B1 Cr2 C1 C5 121.9(7) . . . . ?
C12 Cr2 C1 C5 -0.5(6) . . . . ?
C11 Cr2 C1 C5 -30.6(7) . . . . ?
C13 Cr2 C1 C5 37.9(6) . . . . ?
C15 Cr2 C1 C5 6.9(12) . . . . ?
C14 Cr2 C1 C5 63.5(7) . . . . ?
Cr1 Cr2 C1 C5 -165.3(6) . . . . ?
C2 Cr2 C1 B1 143.9(4) . . . . ?
B2 Cr2 C1 B1 30.1(3) . . . . ?
B3 Cr2 C1 B1 76.3(3) . . . . ?
B4 Cr2 C1 B1 119.6(3) . . . . ?
B1 Cr2 C1 B1 0.000(4) . . . . ?
C12 Cr2 C1 B1 -122.4(3) . . . . ?
C11 Cr2 C1 B1 -152.6(3) . . . . ?
C13 Cr2 C1 B1 -84.0(3) . . . . ?
C15 Cr2 C1 B1 -115.0(9) . . . . ?
C14 Cr2 C1 B1 -58.4(4) . . . . ?
Cr1 Cr2 C1 B1 72.8(2) . . . . ?
C2 Cr2 C1 Cr1 71.2(2) . . . . ?
B2 Cr2 C1 Cr1 -42.7(2) . . . . ?
B3 Cr2 C1 Cr1 3.6(2) . . . . ?
B4 Cr2 C1 Cr1 46.9(2) . . . . ?
B1 Cr2 C1 Cr1 -72.8(2) . . . . ?
C12 Cr2 C1 Cr1 164.8(2) . . . . ?
C11 Cr2 C1 Cr1 134.7(2) . . . . ?
C13 Cr2 C1 Cr1 -156.8(2) . . . . ?
C15 Cr2 C1 Cr1 172.2(8) . . . . ?
C14 Cr2 C1 Cr1 -131.2(3) . . . . ?
Cr1 Cr2 C1 Cr1 0.0 . . . . ?
C2 C1 B1 B2 -0.4(7) . . . . ?
C5 C1 B1 B2 -179.3(5) . . . . ?
Cr1 C1 B1 B2 43.0(3) . . . . ?
Cr2 C1 B1 B2 -42.8(3) . . . . ?
C2 C1 B1 Cr2 42.4(4) . . . . ?
C5 C1 B1 Cr2 -136.5(5) . . . . ?
Cr1 C1 B1 Cr2 85.78(14) . . . . ?
Cr2 C1 B1 Cr2 0.000(2) . . . . ?
C2 C1 B1 Cr1 -43.4(4) . . . . ?
C5 C1 B1 Cr1 137.7(5) . . . . ?
Cr1 C1 B1 Cr1 0.0 . . . . ?
Cr2 C1 B1 Cr1 -85.78(14) . . . . ?
C2 Cr2 B1 C1 -23.2(3) . . . . ?
C1 Cr2 B1 C1 0.000(4) . . . . ?
B2 Cr2 B1 C1 -137.8(4) . . . . ?
B3 Cr2 B1 C1 -106.9(3) . . . . ?
B4 Cr2 B1 C1 -60.9(3) . . . . ?
C12 Cr2 B1 C1 77.0(3) . . . . ?
C11 Cr2 B1 C1 91.6(6) . . . . ?
C13 Cr2 B1 C1 107.1(3) . . . . ?
C15 Cr2 B1 C1 161.6(3) . . . . ?
C14 Cr2 B1 C1 143.4(3) . . . . ?
Cr1 Cr2 B1 C1 -69.3(2) . . . . ?
C2 Cr2 B1 B2 114.5(3) . . . . ?
C1 Cr2 B1 B2 137.8(4) . . . . ?
B2 Cr2 B1 B2 0.000(3) . . . . ?
B3 Cr2 B1 B2 30.9(3) . . . . ?
B4 Cr2 B1 B2 76.9(3) . . . . ?
C12 Cr2 B1 B2 -145.2(3) . . . . ?
C11 Cr2 B1 B2 -130.7(6) . . . . ?
C13 Cr2 B1 B2 -115.1(3) . . . . ?
C15 Cr2 B1 B2 -60.6(4) . . . . ?
C14 Cr2 B1 B2 -78.8(3) . . . . ?
Cr1 Cr2 B1 B2 68.5(2) . . . . ?
C2 Cr2 B1 Cr1 46.0(2) . . . . ?
C1 Cr2 B1 Cr1 69.3(2) . . . . ?
B2 Cr2 B1 Cr1 -68.5(2) . . . . ?
B3 Cr2 B1 Cr1 -37.6(2) . . . . ?
B4 Cr2 B1 Cr1 8.3(2) . . . . ?
C12 Cr2 B1 Cr1 146.3(2) . . . . ?
C11 Cr2 B1 Cr1 160.8(6) . . . . ?
C13 Cr2 B1 Cr1 176.4(2) . . . . ?
C15 Cr2 B1 Cr1 -129.1(3) . . . . ?
C14 Cr2 B1 Cr1 -147.3(2) . . . . ?
Cr1 Cr2 B1 Cr1 0.0 . . . . ?
C2 Cr1 B1 C1 23.8(2) . . . . ?
C1 Cr1 B1 C1 0.0 . . . . ?
B3 Cr1 B1 C1 107.9(3) . . . . ?
B2 Cr1 B1 C1 137.8(4) . . . . ?
B4 Cr1 B1 C1 61.6(3) . . . . ?
C6 Cr1 B1 C1 -116.7(3) . . . . ?
C10 Cr1 B1 C1 -152.0(3) . . . . ?
C7 Cr1 B1 C1 -84.2(3) . . . . ?
C9 Cr1 B1 C1 -160.6(4) . . . . ?
C8 Cr1 B1 C1 -82.2(5) . . . . ?
Cr2 Cr1 B1 C1 70.0(2) . . . . ?
C2 Cr1 B1 B2 -114.1(3) . . . . ?
C1 Cr1 B1 B2 -137.8(4) . . . . ?
B3 Cr1 B1 B2 -30.0(3) . . . . ?
B2 Cr1 B1 B2 0.0 . . . . ?
B4 Cr1 B1 B2 -76.2(3) . . . . ?
C6 Cr1 B1 B2 105.4(3) . . . . ?
C10 Cr1 B1 B2 70.2(3) . . . . ?
C7 Cr1 B1 B2 137.9(3) . . . . ?
C9 Cr1 B1 B2 61.6(5) . . . . ?
C8 Cr1 B1 B2 139.9(5) . . . . ?
Cr2 Cr1 B1 B2 -67.9(2) . . . . ?
C2 Cr1 B1 Cr2 -46.2(2) . . . . ?
C1 Cr1 B1 Cr2 -70.0(2) . . . . ?
B3 Cr1 B1 Cr2 37.9(2) . . . . ?
B2 Cr1 B1 Cr2 67.9(2) . . . . ?
B4 Cr1 B1 Cr2 -8.4(2) . . . . ?
C6 Cr1 B1 Cr2 173.3(2) . . . . ?
C10 Cr1 B1 Cr2 138.1(2) . . . . ?
C7 Cr1 B1 Cr2 -154.2(2) . . . . ?
C9 Cr1 B1 Cr2 129.5(3) . . . . ?
C8 Cr1 B1 Cr2 -152.2(4) . . . . ?
Cr2 Cr1 B1 Cr2 0.0 . . . . ?
C1 B1 B2 B3 -0.8(6) . . . . ?
Cr2 B1 B2 B3 -44.4(3) . . . . ?
Cr1 B1 B2 B3 42.6(3) . . . . ?
C1 B1 B2 Cr2 43.6(3) . . . . ?
Cr2 B1 B2 Cr2 0.000(2) . . . . ?
Cr1 B1 B2 Cr2 86.95(15) . . . . ?
C1 B1 B2 Cr1 -43.3(3) . . . . ?
Cr2 B1 B2 Cr1 -86.9(2) . . . . ?
Cr1 B1 B2 Cr1 0.0 . . . . ?
C2 Cr2 B2 B1 -65.6(3) . . . . ?
C1 Cr2 B2 B1 -27.7(3) . . . . ?
B3 Cr2 B2 B1 -137.1(4) . . . . ?
B4 Cr2 B2 B1 -107.6(3) . . . . ?
B1 Cr2 B2 B1 0.000(3) . . . . ?
C12 Cr2 B2 B1 84.1(5) . . . . ?
C11 Cr2 B2 B1 155.5(3) . . . . ?
C13 Cr2 B2 B1 79.9(3) . . . . ?
C15 Cr2 B2 B1 144.7(3) . . . . ?
C14 Cr2 B2 B1 110.3(3) . . . . ?
Cr1 Cr2 B2 B1 -69.7(2) . . . . ?
C2 Cr2 B2 B3 71.5(3) . . . . ?
C1 Cr2 B2 B3 109.4(3) . . . . ?
B3 Cr2 B2 B3 0.0 . . . . ?
B4 Cr2 B2 B3 29.5(3) . . . . ?
B1 Cr2 B2 B3 137.1(4) . . . . ?
C12 Cr2 B2 B3 -138.8(4) . . . . ?
C11 Cr2 B2 B3 -67.4(4) . . . . ?
C13 Cr2 B2 B3 -143.0(3) . . . . ?
C15 Cr2 B2 B3 -78.2(3) . . . . ?
C14 Cr2 B2 B3 -112.6(3) . . . . ?
Cr1 Cr2 B2 B3 67.4(2) . . . . ?
C2 Cr2 B2 Cr1 4.1(2) . . . . ?
C1 Cr2 B2 Cr1 42.0(2) . . . . ?
B3 Cr2 B2 Cr1 -67.4(2) . . . . ?
B4 Cr2 B2 Cr1 -37.9(2) . . . . ?
B1 Cr2 B2 Cr1 69.7(2) . . . . ?
C12 Cr2 B2 Cr1 153.8(4) . . . . ?
C11 Cr2 B2 Cr1 -134.9(3) . . . . ?
C13 Cr2 B2 Cr1 149.6(2) . . . . ?
C15 Cr2 B2 Cr1 -145.6(2) . . . . ?
C14 Cr2 B2 Cr1 -180.0(2) . . . . ?
Cr1 Cr2 B2 Cr1 0.000(2) . . . . ?
C2 Cr1 B2 B1 65.8(3) . . . . ?
C1 Cr1 B2 B1 27.7(3) . . . . ?
B3 Cr1 B2 B1 138.4(4) . . . . ?
B4 Cr1 B2 B1 108.0(3) . . . . ?
B1 Cr1 B2 B1 0.0 . . . . ?
C6 Cr1 B2 B1 -84.8(3) . . . . ?
C10 Cr1 B2 B1 -119.3(3) . . . . ?
C7 Cr1 B2 B1 -77.9(4) . . . . ?
C9 Cr1 B2 B1 -149.4(3) . . . . ?
C8 Cr1 B2 B1 -144.1(4) . . . . ?
Cr2 Cr1 B2 B1 70.0(2) . . . . ?
C2 Cr1 B2 B3 -72.6(3) . . . . ?
C1 Cr1 B2 B3 -110.8(3) . . . . ?
B3 Cr1 B2 B3 0.000(3) . . . . ?
B4 Cr1 B2 B3 -30.5(3) . . . . ?
B1 Cr1 B2 B3 -138.4(4) . . . . ?
C6 Cr1 B2 B3 136.8(3) . . . . ?
C10 Cr1 B2 B3 102.3(3) . . . . ?
C7 Cr1 B2 B3 143.7(3) . . . . ?
C9 Cr1 B2 B3 72.1(3) . . . . ?
C8 Cr1 B2 B3 77.5(5) . . . . ?
Cr2 Cr1 B2 B3 -68.5(2) . . . . ?
C2 Cr1 B2 Cr2 -4.1(2) . . . . ?
C1 Cr1 B2 Cr2 -42.3(2) . . . . ?
B3 Cr1 B2 Cr2 68.5(2) . . . . ?
B4 Cr1 B2 Cr2 38.0(2) . . . . ?
B1 Cr1 B2 Cr2 -70.0(2) . . . . ?
C6 Cr1 B2 Cr2 -154.8(2) . . . . ?
C10 Cr1 B2 Cr2 170.8(2) . . . . ?
C7 Cr1 B2 Cr2 -147.9(3) . . . . ?
C9 Cr1 B2 Cr2 140.6(2) . . . . ?
C8 Cr1 B2 Cr2 145.9(4) . . . . ?
Cr2 Cr1 B2 Cr2 0.000(1) . . . . ?
B1 B2 B3 B4 1.5(6) . . . . ?
Cr2 B2 B3 B4 -43.5(4) . . . . ?
Cr1 B2 B3 B4 45.0(4) . . . . ?
B1 B2 B3 Cr1 -43.5(3) . . . . ?
Cr2 B2 B3 Cr1 -88.5(2) . . . . ?
Cr1 B2 B3 Cr1 0.000(3) . . . . ?
B1 B2 B3 Cr2 45.0(3) . . . . ?
Cr2 B2 B3 Cr2 0.0 . . . . ?
Cr1 B2 B3 Cr2 88.5(2) . . . . ?
C2 Cr1 B3 B4 -27.8(3) . . . . ?
C1 Cr1 B3 B4 -65.7(3) . . . . ?
B2 Cr1 B3 B4 -136.9(4) . . . . ?
B4 Cr1 B3 B4 0.000(4) . . . . ?
B1 Cr1 B3 B4 -107.6(3) . . . . ?
C6 Cr1 B3 B4 154.0(3) . . . . ?
C10 Cr1 B3 B4 140.4(3) . . . . ?
C7 Cr1 B3 B4 97.1(5) . . . . ?
C9 Cr1 B3 B4 104.7(3) . . . . ?
C8 Cr1 B3 B4 77.8(3) . . . . ?
Cr2 Cr1 B3 B4 -69.3(3) . . . . ?
C2 Cr1 B3 B2 109.1(3) . . . . ?
C1 Cr1 B3 B2 71.2(3) . . . . ?
B2 Cr1 B3 B2 0.000(3) . . . . ?
B4 Cr1 B3 B2 136.9(4) . . . . ?
B1 Cr1 B3 B2 29.3(3) . . . . ?
C6 Cr1 B3 B2 -69.1(4) . . . . ?
C10 Cr1 B3 B2 -82.8(3) . . . . ?
C7 Cr1 B3 B2 -126.0(5) . . . . ?
C9 Cr1 B3 B2 -118.4(3) . . . . ?
C8 Cr1 B3 B2 -145.3(3) . . . . ?
Cr2 Cr1 B3 B2 67.6(2) . . . . ?
C2 Cr1 B3 Cr2 41.5(2) . . . . ?
C1 Cr1 B3 Cr2 3.6(2) . . . . ?
B2 Cr1 B3 Cr2 -67.6(2) . . . . ?
B4 Cr1 B3 Cr2 69.3(3) . . . . ?
B1 Cr1 B3 Cr2 -38.3(2) . . . . ?
C6 Cr1 B3 Cr2 -136.7(3) . . . . ?
C10 Cr1 B3 Cr2 -150.4(2) . . . . ?
C7 Cr1 B3 Cr2 166.4(4) . . . . ?
C9 Cr1 B3 Cr2 174.0(2) . . . . ?
C8 Cr1 B3 Cr2 147.1(2) . . . . ?
Cr2 Cr1 B3 Cr2 0.0 . . . . ?
C2 Cr2 B3 B4 28.0(3) . . . . ?
C1 Cr2 B3 B4 65.9(3) . . . . ?
B2 Cr2 B3 B4 138.2(4) . . . . ?
B4 Cr2 B3 B4 0.0 . . . . ?
B1 Cr2 B3 B4 107.9(3) . . . . ?
C12 Cr2 B3 B4 -78.3(5) . . . . ?
C11 Cr2 B3 B4 -78.6(3) . . . . ?
C13 Cr2 B3 B4 -148.2(4) . . . . ?
C15 Cr2 B3 B4 -111.6(3) . . . . ?
C14 Cr2 B3 B4 -144.3(3) . . . . ?
Cr1 Cr2 B3 B4 69.5(2) . . . . ?
C2 Cr2 B3 B2 -110.2(3) . . . . ?
C1 Cr2 B3 B2 -72.3(3) . . . . ?
B2 Cr2 B3 B2 0.0 . . . . ?
B4 Cr2 B3 B2 -138.2(4) . . . . ?
B1 Cr2 B3 B2 -30.3(3) . . . . ?
C12 Cr2 B3 B2 143.4(4) . . . . ?
C11 Cr2 B3 B2 143.2(3) . . . . ?
C13 Cr2 B3 B2 73.6(4) . . . . ?
C15 Cr2 B3 B2 110.2(3) . . . . ?
C14 Cr2 B3 B2 77.5(3) . . . . ?
Cr1 Cr2 B3 B2 -68.8(2) . . . . ?
C2 Cr2 B3 Cr1 -41.4(2) . . . . ?
C1 Cr2 B3 Cr1 -3.6(2) . . . . ?
B2 Cr2 B3 Cr1 68.8(2) . . . . ?
B4 Cr2 B3 Cr1 -69.5(2) . . . . ?
B1 Cr2 B3 Cr1 38.4(2) . . . . ?
C12 Cr2 B3 Cr1 -147.8(4) . . . . ?
C11 Cr2 B3 Cr1 -148.1(2) . . . . ?
C13 Cr2 B3 Cr1 142.3(3) . . . . ?
C15 Cr2 B3 Cr1 178.9(2) . . . . ?
C14 Cr2 B3 Cr1 146.3(2) . . . . ?
Cr1 Cr2 B3 Cr1 0.0 . . . . ?
B2 B3 B4 C2 -1.2(6) . . . . ?
Cr1 B3 B4 C2 43.5(4) . . . . ?
Cr2 B3 B4 C2 -44.0(4) . . . . ?
B2 B3 B4 Cr1 -44.7(4) . . . . ?
Cr1 B3 B4 Cr1 0.000(3) . . . . ?
Cr2 B3 B4 Cr1 -87.5(2) . . . . ?
B2 B3 B4 Cr2 42.8(4) . . . . ?
Cr1 B3 B4 Cr2 87.5(2) . . . . ?
Cr2 B3 B4 Cr2 0.0 . . . . ?
C2 Cr1 B4 C2 0.000(3) . . . . ?
C1 Cr1 B4 C2 -23.1(3) . . . . ?
B3 Cr1 B4 C2 -137.8(4) . . . . ?
B2 Cr1 B4 C2 -106.8(3) . . . . ?
B1 Cr1 B4 C2 -61.0(3) . . . . ?
C6 Cr1 B4 C2 114.0(7) . . . . ?
C10 Cr1 B4 C2 163.3(3) . . . . ?
C7 Cr1 B4 C2 77.9(3) . . . . ?
C9 Cr1 B4 C2 140.5(3) . . . . ?
C8 Cr1 B4 C2 102.8(3) . . . . ?
Cr2 Cr1 B4 C2 -69.4(2) . . . . ?
C2 Cr1 B4 B3 137.8(4) . . . . ?
C1 Cr1 B4 B3 114.8(3) . . . . ?
B3 Cr1 B4 B3 0.000(3) . . . . ?
B2 Cr1 B4 B3 31.0(3) . . . . ?
B1 Cr1 B4 B3 76.8(3) . . . . ?
C6 Cr1 B4 B3 -108.2(7) . . . . ?
C10 Cr1 B4 B3 -58.9(4) . . . . ?
C7 Cr1 B4 B3 -144.3(3) . . . . ?
C9 Cr1 B4 B3 -81.6(3) . . . . ?
C8 Cr1 B4 B3 -119.4(3) . . . . ?
Cr2 Cr1 B4 B3 68.5(2) . . . . ?
C2 Cr1 B4 Cr2 69.4(2) . . . . ?
C1 Cr1 B4 Cr2 46.3(2) . . . . ?
B3 Cr1 B4 Cr2 -68.5(2) . . . . ?
B2 Cr1 B4 Cr2 -37.5(2) . . . . ?
B1 Cr1 B4 Cr2 8.4(2) . . . . ?
C6 Cr1 B4 Cr2 -176.7(6) . . . . ?
C10 Cr1 B4 Cr2 -127.3(2) . . . . ?
C7 Cr1 B4 Cr2 147.2(2) . . . . ?
C9 Cr1 B4 Cr2 -150.1(2) . . . . ?
C8 Cr1 B4 Cr2 172.1(2) . . . . ?
Cr2 Cr1 B4 Cr2 0.0 . . . . ?
C2 Cr2 B4 C2 0.000(2) . . . . ?
C1 Cr2 B4 C2 23.2(3) . . . . ?
B2 Cr2 B4 C2 107.1(3) . . . . ?
B3 Cr2 B4 C2 137.3(4) . . . . ?
B1 Cr2 B4 C2 60.9(3) . . . . ?
C12 Cr2 B4 C2 -79.2(3) . . . . ?
C11 Cr2 B4 C2 -110.2(3) . . . . ?
C13 Cr2 B4 C2 -89.5(6) . . . . ?
C15 Cr2 B4 C2 -145.9(3) . . . . ?
C14 Cr2 B4 C2 -158.9(3) . . . . ?
Cr1 Cr2 B4 C2 69.3(3) . . . . ?
C2 Cr2 B4 B3 -137.3(4) . . . . ?
C1 Cr2 B4 B3 -114.1(3) . . . . ?
B2 Cr2 B4 B3 -30.2(3) . . . . ?
B3 Cr2 B4 B3 0.0 . . . . ?
B1 Cr2 B4 B3 -76.4(3) . . . . ?
C12 Cr2 B4 B3 143.5(3) . . . . ?
C11 Cr2 B4 B3 112.5(3) . . . . ?
C13 Cr2 B4 B3 133.2(6) . . . . ?
C15 Cr2 B4 B3 76.8(3) . . . . ?
C14 Cr2 B4 B3 63.8(4) . . . . ?
Cr1 Cr2 B4 B3 -68.0(3) . . . . ?
C2 Cr2 B4 Cr1 -69.3(3) . . . . ?
C1 Cr2 B4 Cr1 -46.1(2) . . . . ?
B2 Cr2 B4 Cr1 37.9(2) . . . . ?
B3 Cr2 B4 Cr1 68.0(3) . . . . ?
B1 Cr2 B4 Cr1 -8.4(2) . . . . ?
C12 Cr2 B4 Cr1 -148.5(2) . . . . ?
C11 Cr2 B4 Cr1 -179.5(2) . . . . ?
C13 Cr2 B4 Cr1 -158.7(5) . . . . ?
C15 Cr2 B4 Cr1 144.8(2) . . . . ?
C14 Cr2 B4 Cr1 131.8(3) . . . . ?
Cr1 Cr2 B4 Cr1 0.000(1) . . . . ?
C5 C1 C2 C3 0.6(6) . . . . ?
B1 C1 C2 C3 -178.5(5) . . . . ?
Cr1 C1 C2 C3 137.6(4) . . . . ?
Cr2 C1 C2 C3 -135.7(4) . . . . ?
C5 C1 C2 B4 179.9(5) . . . . ?
B1 C1 C2 B4 0.8(8) . . . . ?
Cr1 C1 C2 B4 -43.1(4) . . . . ?
Cr2 C1 C2 B4 43.6(4) . . . . ?
C5 C1 C2 Cr1 -137.0(4) . . . . ?
B1 C1 C2 Cr1 43.9(4) . . . . ?
Cr1 C1 C2 Cr1 0.0 . . . . ?
Cr2 C1 C2 Cr1 86.73(13) . . . . ?
C5 C1 C2 Cr2 136.3(4) . . . . ?
B1 C1 C2 Cr2 -42.8(4) . . . . ?
Cr1 C1 C2 Cr2 -86.73(13) . . . . ?
Cr2 C1 C2 Cr2 0.000(2) . . . . ?
B3 B4 C2 C1 0.1(7) . . . . ?
Cr1 B4 C2 C1 43.0(4) . . . . ?
Cr2 B4 C2 C1 -43.6(4) . . . . ?
B3 B4 C2 C3 179.2(5) . . . . ?
Cr1 B4 C2 C3 -137.8(6) . . . . ?
Cr2 B4 C2 C3 135.6(6) . . . . ?
B3 B4 C2 Cr1 -43.0(4) . . . . ?
Cr1 B4 C2 Cr1 0.000(2) . . . . ?
Cr2 B4 C2 Cr1 -86.64(15) . . . . ?
B3 B4 C2 Cr2 43.7(4) . . . . ?
Cr1 B4 C2 Cr2 86.64(15) . . . . ?
Cr2 B4 C2 Cr2 0.0 . . . . ?
C1 Cr1 C2 C1 0.0 . . . . ?
B3 Cr1 C2 C1 -114.3(3) . . . . ?
B2 Cr1 C2 C1 -68.0(3) . . . . ?
B4 Cr1 C2 C1 -144.3(4) . . . . ?
B1 Cr1 C2 C1 -24.8(3) . . . . ?
C6 Cr1 C2 C1 63.7(4) . . . . ?
C10 Cr1 C2 C1 136.5(10) . . . . ?
C7 Cr1 C2 C1 89.1(3) . . . . ?
C9 Cr1 C2 C1 158.4(3) . . . . ?
C8 Cr1 C2 C1 127.4(3) . . . . ?
Cr2 Cr1 C2 C1 -72.2(2) . . . . ?
C1 Cr1 C2 C3 -93.2(7) . . . . ?
B3 Cr1 C2 C3 152.6(7) . . . . ?
B2 Cr1 C2 C3 -161.2(6) . . . . ?
B4 Cr1 C2 C3 122.5(7) . . . . ?
B1 Cr1 C2 C3 -117.9(7) . . . . ?
C6 Cr1 C2 C3 -29.4(8) . . . . ?
C10 Cr1 C2 C3 43.3(14) . . . . ?
C7 Cr1 C2 C3 -4.1(7) . . . . ?
C9 Cr1 C2 C3 65.2(7) . . . . ?
C8 Cr1 C2 C3 34.2(7) . . . . ?
Cr2 Cr1 C2 C3 -165.3(7) . . . . ?
C1 Cr1 C2 B4 144.3(4) . . . . ?
B3 Cr1 C2 B4 30.1(3) . . . . ?
B2 Cr1 C2 B4 76.3(3) . . . . ?
B4 Cr1 C2 B4 0.000(3) . . . . ?
B1 Cr1 C2 B4 119.5(3) . . . . ?
C6 Cr1 C2 B4 -152.0(3) . . . . ?
C10 Cr1 C2 B4 -79.2(11) . . . . ?
C7 Cr1 C2 B4 -126.6(3) . . . . ?
C9 Cr1 C2 B4 -57.3(4) . . . . ?
C8 Cr1 C2 B4 -88.3(3) . . . . ?
Cr2 Cr1 C2 B4 72.2(3) . . . . ?
C1 Cr1 C2 Cr2 72.2(2) . . . . ?
B3 Cr1 C2 Cr2 -42.1(2) . . . . ?
B2 Cr1 C2 Cr2 4.2(2) . . . . ?
B4 Cr1 C2 Cr2 -72.2(3) . . . . ?
B1 Cr1 C2 Cr2 47.4(2) . . . . ?
C6 Cr1 C2 Cr2 135.9(3) . . . . ?
C10 Cr1 C2 Cr2 -151.3(10) . . . . ?
C7 Cr1 C2 Cr2 161.2(2) . . . . ?
C9 Cr1 C2 Cr2 -129.5(2) . . . . ?
C8 Cr1 C2 Cr2 -160.4(2) . . . . ?
Cr2 Cr1 C2 Cr2 0.000(1) . . . . ?
C1 Cr2 C2 C1 0.000(3) . . . . ?
B2 Cr2 C2 C1 67.6(3) . . . . ?
B3 Cr2 C2 C1 113.7(3) . . . . ?
B4 Cr2 C2 C1 144.0(4) . . . . ?
B1 Cr2 C2 C1 24.3(3) . . . . ?
C12 Cr2 C2 C1 -97.9(3) . . . . ?
C11 Cr2 C2 C1 -137.2(3) . . . . ?
C13 Cr2 C2 C1 -69.2(4) . . . . ?
C15 Cr2 C2 C1 -160.5(3) . . . . ?
C14 Cr2 C2 C1 -96.1(9) . . . . ?
Cr1 Cr2 C2 C1 71.8(2) . . . . ?
C1 Cr2 C2 C3 94.0(7) . . . . ?
B2 Cr2 C2 C3 161.7(6) . . . . ?
B3 Cr2 C2 C3 -152.3(6) . . . . ?
B4 Cr2 C2 C3 -122.0(7) . . . . ?
B1 Cr2 C2 C3 118.3(6) . . . . ?
C12 Cr2 C2 C3 -3.9(7) . . . . ?
C11 Cr2 C2 C3 -43.2(6) . . . . ?
C13 Cr2 C2 C3 24.8(7) . . . . ?
C15 Cr2 C2 C3 -66.5(7) . . . . ?
C14 Cr2 C2 C3 -2.1(12) . . . . ?
Cr1 Cr2 C2 C3 165.9(7) . . . . ?
C1 Cr2 C2 B4 -144.0(4) . . . . ?
B2 Cr2 C2 B4 -76.3(3) . . . . ?
B3 Cr2 C2 B4 -30.3(3) . . . . ?
B4 Cr2 C2 B4 0.000(1) . . . . ?
B1 Cr2 C2 B4 -119.7(3) . . . . ?
C12 Cr2 C2 B4 118.1(3) . . . . ?
C11 Cr2 C2 B4 78.9(3) . . . . ?
C13 Cr2 C2 B4 146.8(3) . . . . ?
C15 Cr2 C2 B4 55.5(4) . . . . ?
C14 Cr2 C2 B4 120.0(9) . . . . ?
Cr1 Cr2 C2 B4 -72.1(3) . . . . ?
C1 Cr2 C2 Cr1 -71.8(2) . . . . ?
B2 Cr2 C2 Cr1 -4.2(2) . . . . ?
B3 Cr2 C2 Cr1 41.8(2) . . . . ?
B4 Cr2 C2 Cr1 72.1(3) . . . . ?
B1 Cr2 C2 Cr1 -47.5(2) . . . . ?
C12 Cr2 C2 Cr1 -169.8(2) . . . . ?
C11 Cr2 C2 Cr1 151.0(2) . . . . ?
C13 Cr2 C2 Cr1 -141.0(2) . . . . ?
C15 Cr2 C2 Cr1 127.7(3) . . . . ?
C14 Cr2 C2 Cr1 -167.9(8) . . . . ?
Cr1 Cr2 C2 Cr1 0.000(2) . . . . ?
C1 C2 C3 C4 -12.5(8) . . . . ?
B4 C2 C3 C4 168.2(7) . . . . ?
Cr1 C2 C3 C4 66.4(9) . . . . ?
Cr2 C2 C3 C4 -91.7(8) . . . . ?
C2 C3 C4 C5 20.4(10) . . . . ?
C3 C4 C5 C1 -19.9(10) . . . . ?
C2 C1 C5 C4 11.5(7) . . . . ?
B1 C1 C5 C4 -169.5(6) . . . . ?
Cr1 C1 C5 C4 -67.3(8) . . . . ?
Cr2 C1 C5 C4 90.0(8) . . . . ?
C2 Cr1 C6 C7 42.7(5) . . . . ?
C1 Cr1 C6 C7 83.0(4) . . . . ?
B3 Cr1 C6 C7 -140.2(4) . . . . ?
B2 Cr1 C6 C7 172.8(3) . . . . ?
B4 Cr1 C6 C7 -50.0(8) . . . . ?
B1 Cr1 C6 C7 125.0(4) . . . . ?
C10 Cr1 C6 C7 -117.4(5) . . . . ?
C7 Cr1 C6 C7 0.000(6) . . . . ?
C9 Cr1 C6 C7 -80.0(4) . . . . ?
C8 Cr1 C6 C7 -37.4(4) . . . . ?
Cr2 Cr1 C6 C7 134.8(3) . . . . ?
C2 Cr1 C6 C10 160.1(4) . . . . ?
C1 Cr1 C6 C10 -159.6(4) . . . . ?
B3 Cr1 C6 C10 -22.7(5) . . . . ?
B2 Cr1 C6 C10 -69.8(4) . . . . ?
B4 Cr1 C6 C10 67.4(8) . . . . ?
B1 Cr1 C6 C10 -117.6(4) . . . . ?
C10 Cr1 C6 C10 0.000(4) . . . . ?
C7 Cr1 C6 C10 117.4(5) . . . . ?
C9 Cr1 C6 C10 37.4(4) . . . . ?
C8 Cr1 C6 C10 80.0(4) . . . . ?
Cr2 Cr1 C6 C10 -107.7(4) . . . . ?
C10 C6 C7 C8 0.2(7) . . . . ?
Cr1 C6 C7 C8 63.0(4) . . . . ?
C10 C6 C7 Cr1 -62.9(4) . . . . ?
Cr1 C6 C7 Cr1 0.000(3) . . . . ?
C2 Cr1 C7 C6 -152.8(3) . . . . ?
C1 Cr1 C7 C6 -109.6(4) . . . . ?
B3 Cr1 C7 C6 87.8(6) . . . . ?
B2 Cr1 C7 C6 -11.3(5) . . . . ?
B4 Cr1 C7 C6 161.1(4) . . . . ?
B1 Cr1 C7 C6 -64.6(4) . . . . ?
C6 Cr1 C7 C6 0.000(5) . . . . ?
C10 Cr1 C7 C6 37.6(4) . . . . ?
C9 Cr1 C7 C6 79.1(4) . . . . ?
C8 Cr1 C7 C6 117.0(5) . . . . ?
Cr2 Cr1 C7 C6 -117.5(4) . . . . ?
C2 Cr1 C7 C8 90.2(4) . . . . ?
C1 Cr1 C7 C8 133.4(4) . . . . ?
B3 Cr1 C7 C8 -29.2(7) . . . . ?
B2 Cr1 C7 C8 -128.2(4) . . . . ?
B4 Cr1 C7 C8 44.1(5) . . . . ?
B1 Cr1 C7 C8 178.4(4) . . . . ?
C6 Cr1 C7 C8 -117.0(5) . . . . ?
C10 Cr1 C7 C8 -79.4(4) . . . . ?
C9 Cr1 C7 C8 -37.9(4) . . . . ?
C8 Cr1 C7 C8 0.000(2) . . . . ?
Cr2 Cr1 C7 C8 125.5(4) . . . . ?
C6 C7 C8 C9 0.0(7) . . . . ?
Cr1 C7 C8 C9 62.7(4) . . . . ?
C6 C7 C8 Cr1 -62.7(4) . . . . ?
Cr1 C7 C8 Cr1 0.000(1) . . . . ?
C2 Cr1 C8 C7 -102.4(4) . . . . ?
C1 Cr1 C8 C7 -61.4(5) . . . . ?
B3 Cr1 C8 C7 165.4(4) . . . . ?
B2 Cr1 C8 C7 108.4(5) . . . . ?
B4 Cr1 C8 C7 -147.0(4) . . . . ?
B1 Cr1 C8 C7 -3.0(7) . . . . ?
C6 Cr1 C8 C7 37.1(4) . . . . ?
C10 Cr1 C8 C7 79.8(4) . . . . ?
C7 Cr1 C8 C7 0.000(2) . . . . ?
C9 Cr1 C8 C7 116.6(6) . . . . ?
Cr2 Cr1 C8 C7 -134.3(4) . . . . ?
C2 Cr1 C8 C9 140.9(4) . . . . ?
C1 Cr1 C8 C9 -178.0(4) . . . . ?
B3 Cr1 C8 C9 48.8(5) . . . . ?
B2 Cr1 C8 C9 -8.2(7) . . . . ?
B4 Cr1 C8 C9 96.4(4) . . . . ?
B1 Cr1 C8 C9 -119.7(6) . . . . ?
C6 Cr1 C8 C9 -79.5(4) . . . . ?
C10 Cr1 C8 C9 -36.8(4) . . . . ?
C7 Cr1 C8 C9 -116.6(6) . . . . ?
C9 Cr1 C8 C9 0.000(2) . . . . ?
Cr2 Cr1 C8 C9 109.0(4) . . . . ?
C7 C8 C9 C10 -0.3(7) . . . . ?
Cr1 C8 C9 C10 62.5(4) . . . . ?
C7 C8 C9 Cr1 -62.8(4) . . . . ?
Cr1 C8 C9 Cr1 0.0 . . . . ?
C2 Cr1 C9 C10 -172.2(3) . . . . ?
C1 Cr1 C9 C10 -111.6(9) . . . . ?
B3 Cr1 C9 C10 104.0(4) . . . . ?
B2 Cr1 C9 C10 58.2(4) . . . . ?
B4 Cr1 C9 C10 151.3(4) . . . . ?
B1 Cr1 C9 C10 13.6(6) . . . . ?
C6 Cr1 C9 C10 -38.3(3) . . . . ?
C10 Cr1 C9 C10 0.000(1) . . . . ?
C7 Cr1 C9 C10 -79.9(4) . . . . ?
C8 Cr1 C9 C10 -117.2(5) . . . . ?
Cr2 Cr1 C9 C10 111.7(4) . . . . ?
C2 Cr1 C9 C8 -55.0(5) . . . . ?
C1 Cr1 C9 C8 5.6(11) . . . . ?
B3 Cr1 C9 C8 -138.7(4) . . . . ?
B2 Cr1 C9 C8 175.5(4) . . . . ?
B4 Cr1 C9 C8 -91.5(4) . . . . ?
B1 Cr1 C9 C8 130.8(5) . . . . ?
C6 Cr1 C9 C8 79.0(4) . . . . ?
C10 Cr1 C9 C8 117.2(5) . . . . ?
C7 Cr1 C9 C8 37.3(4) . . . . ?
C8 Cr1 C9 C8 0.000(2) . . . . ?
Cr2 Cr1 C9 C8 -131.1(3) . . . . ?
C8 C9 C10 C6 0.4(7) . . . . ?
Cr1 C9 C10 C6 63.0(4) . . . . ?
C8 C9 C10 Cr1 -62.6(4) . . . . ?
Cr1 C9 C10 Cr1 0.0 . . . . ?
C7 C6 C10 C9 -0.4(7) . . . . ?
Cr1 C6 C10 C9 -63.6(4) . . . . ?
C7 C6 C10 Cr1 63.3(4) . . . . ?
Cr1 C6 C10 Cr1 0.000(2) . . . . ?
C2 Cr1 C10 C9 27.7(12) . . . . ?
C1 Cr1 C10 C9 151.7(4) . . . . ?
B3 Cr1 C10 C9 -79.9(4) . . . . ?
B2 Cr1 C10 C9 -128.2(4) . . . . ?
B4 Cr1 C10 C9 -39.7(5) . . . . ?
B1 Cr1 C10 C9 -172.2(4) . . . . ?
C6 Cr1 C10 C9 116.2(5) . . . . ?
C7 Cr1 C10 C9 79.5(4) . . . . ?
C9 Cr1 C10 C9 0.000(1) . . . . ?
C8 Cr1 C10 C9 37.6(4) . . . . ?
Cr2 Cr1 C10 C9 -117.0(4) . . . . ?
C2 Cr1 C10 C6 -88.5(12) . . . . ?
C1 Cr1 C10 C6 35.6(6) . . . . ?
B3 Cr1 C10 C6 164.0(4) . . . . ?
B2 Cr1 C10 C6 115.6(4) . . . . ?
B4 Cr1 C10 C6 -155.9(4) . . . . ?
B1 Cr1 C10 C6 71.6(4) . . . . ?
C6 Cr1 C10 C6 0.000(4) . . . . ?
C7 Cr1 C10 C6 -36.7(3) . . . . ?
C9 Cr1 C10 C6 -116.2(5) . . . . ?
C8 Cr1 C10 C6 -78.5(4) . . . . ?
Cr2 Cr1 C10 C6 126.9(3) . . . . ?
C2 Cr2 C11 C15 -154.6(3) . . . . ?
C1 Cr2 C11 C15 167.0(3) . . . . ?
B2 Cr2 C11 C15 -17.3(5) . . . . ?
B3 Cr2 C11 C15 -65.2(4) . . . . ?
B4 Cr2 C11 C15 -111.9(3) . . . . ?
B1 Cr2 C11 C15 95.1(7) . . . . ?
C12 Cr2 C11 C15 115.0(5) . . . . ?
C13 Cr2 C11 C15 77.6(4) . . . . ?
C15 Cr2 C11 C15 0.000(3) . . . . ?
C14 Cr2 C11 C15 36.4(3) . . . . ?
Cr1 Cr2 C11 C15 -112.6(3) . . . . ?
C2 Cr2 C11 C12 90.3(4) . . . . ?
C1 Cr2 C11 C12 52.0(5) . . . . ?
B2 Cr2 C11 C12 -132.3(4) . . . . ?
B3 Cr2 C11 C12 179.8(4) . . . . ?
B4 Cr2 C11 C12 133.1(4) . . . . ?
B1 Cr2 C11 C12 -19.9(8) . . . . ?
C12 Cr2 C11 C12 0.000(1) . . . . ?
C13 Cr2 C11 C12 -37.4(4) . . . . ?
C15 Cr2 C11 C12 -115.0(5) . . . . ?
C14 Cr2 C11 C12 -78.7(4) . . . . ?
Cr1 Cr2 C11 C12 132.4(3) . . . . ?
C15 C11 C12 C13 0.0(6) . . . . ?
Cr2 C11 C12 C13 63.8(4) . . . . ?
C15 C11 C12 Cr2 -63.8(4) . . . . ?
Cr2 C11 C12 Cr2 0.0 . . . . ?
C2 Cr2 C12 C13 142.8(4) . . . . ?
C1 Cr2 C12 C13 100.0(4) . . . . ?
B2 Cr2 C12 C13 -6.4(7) . . . . ?
B3 Cr2 C12 C13 -116.7(5) . . . . ?
B4 Cr2 C12 C13 -173.0(4) . . . . ?
B1 Cr2 C12 C13 55.9(4) . . . . ?
C11 Cr2 C12 C13 -116.3(5) . . . . ?
C13 Cr2 C12 C13 0.000(1) . . . . ?
C15 Cr2 C12 C13 -78.1(4) . . . . ?
C14 Cr2 C12 C13 -36.7(4) . . . . ?
Cr1 Cr2 C12 C13 125.7(4) . . . . ?
C2 Cr2 C12 C11 -100.9(4) . . . . ?
C1 Cr2 C12 C11 -143.7(3) . . . . ?
B2 Cr2 C12 C11 109.9(5) . . . . ?
B3 Cr2 C12 C11 -0.4(7) . . . . ?
B4 Cr2 C12 C11 -56.7(4) . . . . ?
B1 Cr2 C12 C11 172.2(3) . . . . ?
C11 Cr2 C12 C11 0.000(1) . . . . ?
C13 Cr2 C12 C11 116.3(5) . . . . ?
C15 Cr2 C12 C11 38.2(3) . . . . ?
C14 Cr2 C12 C11 79.6(4) . . . . ?
Cr1 Cr2 C12 C11 -118.0(4) . . . . ?
C11 C12 C13 C14 0.2(6) . . . . ?
Cr2 C12 C13 C14 63.5(4) . . . . ?
C11 C12 C13 Cr2 -63.4(4) . . . . ?
Cr2 C12 C13 Cr2 0.000(1) . . . . ?
C2 Cr2 C13 C14 -168.7(3) . . . . ?
C1 Cr2 C13 C14 150.7(4) . . . . ?
B2 Cr2 C13 C14 59.1(4) . . . . ?
B3 Cr2 C13 C14 6.3(6) . . . . ?
B4 Cr2 C13 C14 -102.6(7) . . . . ?
B1 Cr2 C13 C14 106.8(4) . . . . ?
C12 Cr2 C13 C14 -117.6(5) . . . . ?
C11 Cr2 C13 C14 -79.0(4) . . . . ?
C15 Cr2 C13 C14 -36.8(3) . . . . ?
C14 Cr2 C13 C14 0.0 . . . . ?
Cr1 Cr2 C13 C14 112.6(4) . . . . ?
C2 Cr2 C13 C12 -51.2(5) . . . . ?
C1 Cr2 C13 C12 -91.7(4) . . . . ?
B2 Cr2 C13 C12 176.6(4) . . . . ?
B3 Cr2 C13 C12 123.8(5) . . . . ?
B4 Cr2 C13 C12 15.0(8) . . . . ?
B1 Cr2 C13 C12 -135.6(4) . . . . ?
C12 Cr2 C13 C12 0.000(1) . . . . ?
C11 Cr2 C13 C12 38.5(4) . . . . ?
C15 Cr2 C13 C12 80.8(4) . . . . ?
C14 Cr2 C13 C12 117.6(5) . . . . ?
Cr1 Cr2 C13 C12 -129.9(4) . . . . ?
C12 C13 C14 C15 -0.3(6) . . . . ?
Cr2 C13 C14 C15 62.0(4) . . . . ?
C12 C13 C14 Cr2 -62.2(4) . . . . ?
Cr2 C13 C14 Cr2 0.0 . . . . ?
C2 Cr2 C14 C13 35.3(10) . . . . ?
C1 Cr2 C14 C13 -44.0(5) . . . . ?
B2 Cr2 C14 C13 -128.7(4) . . . . ?
B3 Cr2 C14 C13 -176.2(4) . . . . ?
B4 Cr2 C14 C13 139.2(4) . . . . ?
B1 Cr2 C14 C13 -81.9(4) . . . . ?
C12 Cr2 C14 C13 37.3(4) . . . . ?
C11 Cr2 C14 C13 80.7(4) . . . . ?
C13 Cr2 C14 C13 0.0 . . . . ?
C15 Cr2 C14 C13 117.8(5) . . . . ?
Cr1 Cr2 C14 C13 -128.7(4) . . . . ?
C2 Cr2 C14 C15 -82.5(10) . . . . ?
C1 Cr2 C14 C15 -161.8(3) . . . . ?
B2 Cr2 C14 C15 113.5(4) . . . . ?
B3 Cr2 C14 C15 66.0(4) . . . . ?
B4 Cr2 C14 C15 21.4(6) . . . . ?
B1 Cr2 C14 C15 160.3(3) . . . . ?
C12 Cr2 C14 C15 -80.5(4) . . . . ?
C11 Cr2 C14 C15 -37.1(3) . . . . ?
C13 Cr2 C14 C15 -117.8(5) . . . . ?
C15 Cr2 C14 C15 0.000(2) . . . . ?
Cr1 Cr2 C14 C15 113.5(3) . . . . ?
C13 C14 C15 C11 0.3(6) . . . . ?
Cr2 C14 C15 C11 62.0(4) . . . . ?
C13 C14 C15 Cr2 -61.7(4) . . . . ?
Cr2 C14 C15 Cr2 0.000(2) . . . . ?
C12 C11 C15 C14 -0.2(6) . . . . ?
Cr2 C11 C15 C14 -62.9(4) . . . . ?
C12 C11 C15 Cr2 62.7(4) . . . . ?
Cr2 C11 C15 Cr2 0.000(2) . . . . ?
C2 Cr2 C15 C14 157.1(4) . . . . ?
C1 Cr2 C15 C14 70.8(10) . . . . ?
B2 Cr2 C15 C14 -72.8(4) . . . . ?
B3 Cr2 C15 C14 -120.3(4) . . . . ?
B4 Cr2 C15 C14 -166.4(4) . . . . ?
B1 Cr2 C15 C14 -30.4(5) . . . . ?
C12 Cr2 C15 C14 78.9(4) . . . . ?
C11 Cr2 C15 C14 118.1(5) . . . . ?
C13 Cr2 C15 C14 36.8(4) . . . . ?
C14 Cr2 C15 C14 0.000(2) . . . . ?
Cr1 Cr2 C15 C14 -119.0(4) . . . . ?
C2 Cr2 C15 C11 38.9(5) . . . . ?
C1 Cr2 C15 C11 -47.3(10) . . . . ?
B2 Cr2 C15 C11 169.1(3) . . . . ?
B3 Cr2 C15 C11 121.5(4) . . . . ?
B4 Cr2 C15 C11 75.4(4) . . . . ?
B1 Cr2 C15 C11 -148.5(4) . . . . ?
C12 Cr2 C15 C11 -39.2(4) . . . . ?
C11 Cr2 C15 C11 0.000(3) . . . . ?
C13 Cr2 C15 C11 -81.4(4) . . . . ?
C14 Cr2 C15 C11 -118.1(5) . . . . ?
Cr1 Cr2 C15 C11 122.9(3) . . . . ?
